data_7026087
loop_
_publ_author_name
'Linfoot, Charlotte L.'
'Richardson, Patricia'
'Hewat, Tracy E.'
'Moudam, Omar'
'Forde, Michael M.'
'Collins, Anna'
'White, Fraser'
'Robertson, Neil'

_publ_section_related_literature
;
?
;
_publ_section_title
;
 Substituted [Cu(I)(POP)(bipyridyl)] and related complexes: synthesis,
 structure, properties and applications to dye-sensitised solar cells.
;
_journal_issue 38
_journal_name_full 'Dalton transactions (Cambridge, England : 2003)'
_journal_page_first 8945
_journal_page_last 8956
_journal_paper_doi 10.1039/c0dt00190b
_journal_volume 39
_journal_year 2010
_chemical_compound_source 'Omar Moudam, MO66'
_chemical_formula_moiety 'C80 H62 Cu2 N4 O2 P4, 2(C3 H6 O), 2(B F4)'
_chemical_formula_sum 'C86 H74 B2 Cu2 F8 N4 O4 P4'
_chemical_formula_weight 1652.15
_space_group_IT_number 2
_symmetry_cell_setting triclinic
_symmetry_space_group_name_Hall '-P 1'
_symmetry_space_group_name_H-M 'P -1'
_atom_sites_solution_hydrogens geom
_atom_sites_solution_primary direct
_audit_creation_date 08-03-25
_audit_creation_method CRYSTALS_ver_12.85
_cell_angle_alpha 108.665(1)
_cell_angle_beta 105.605(1)
_cell_angle_gamma 97.186(1)
_cell_formula_units_Z 1
_cell_length_a 11.3321(2)
_cell_length_b 13.2821(3)
_cell_length_c 14.2188(3)
_cell_measurement_reflns_used 9919
_cell_measurement_temperature 150
_cell_measurement_theta_max 30
_cell_measurement_theta_min 2
_cell_volume 1899.81(7)
_computing_cell_refinement 'SAINT (Siemens ,1995)'
_computing_data_collection 'SMART (Siemens, 1993)'
_computing_data_reduction 'SAINT (Siemens ,1995)'
_computing_molecular_graphics 'CAMERON (Watkin et al., 1996)'
_computing_publication_material 'CRYSTALS (Betteridge et al., 2003)'
_computing_structure_refinement 'CRYSTALS (Betteridge et al., 2003)'
_computing_structure_solution 'SIR92 (Altomare et al., 1994)'
_diffrn_ambient_temperature 150
_diffrn_measured_fraction_theta_full 0.996
_diffrn_measured_fraction_theta_max 0.926
_diffrn_measurement_device 'Bruker SMART'
_diffrn_measurement_device_type Area
_diffrn_measurement_method '\f & \w scans'
_diffrn_radiation_monochromator graphite
_diffrn_radiation_type 'Mo K\a'
_diffrn_radiation_wavelength 0.71073
_diffrn_reflns_av_R_equivalents 0.037
_diffrn_reflns_limit_h_max 15
_diffrn_reflns_limit_h_min -15
_diffrn_reflns_limit_k_max 18
_diffrn_reflns_limit_k_min -18
_diffrn_reflns_limit_l_max 20
_diffrn_reflns_limit_l_min -16
_diffrn_reflns_number 27104
_diffrn_reflns_theta_full 27.651
_diffrn_reflns_theta_max 30.056
_diffrn_reflns_theta_min 1.918
_diffrn_standards_number 0
_exptl_absorpt_coefficient_mu 0.719
_exptl_absorpt_correction_T_max 0.90
_exptl_absorpt_correction_T_min 0.74
_exptl_absorpt_correction_type multi-scan
_exptl_absorpt_process_details 'SADABS (Siemens, 1996)'
_exptl_crystal_colour orange-yellow
_exptl_crystal_density_diffrn 1.444
_exptl_crystal_density_method 'not measured'
_exptl_crystal_description rhomb
_exptl_crystal_F_000 850
_exptl_crystal_recrystallization_method
;
?
;
_exptl_crystal_size_max 0.25
_exptl_crystal_size_mid 0.21
_exptl_crystal_size_min 0.15
_refine_diff_density_max 0.73
_refine_diff_density_min -0.76
_refine_ls_extinction_method None
_refine_ls_goodness_of_fit_ref 1.0479
_refine_ls_hydrogen_treatment constr
_refine_ls_matrix_type full
_refine_ls_number_parameters 496
_refine_ls_number_reflns 10259
_refine_ls_number_restraints 0
_refine_ls_R_factor_all 0.0715
_refine_ls_R_factor_gt 0.0537
_refine_ls_shift/su_max 0.000708
_refine_ls_structure_factor_coef Fsqd
_refine_ls_weighting_details
;
Method= Modified Sheldrick
w=1/[\s^2^(F^2^) + ( 0.03P)^2^ + 1.31P]
,where P=(max(Fo^2^,0) + 2Fc^2^)/3
;
_refine_ls_weighting_scheme calc
_refine_ls_wR_factor_all 0.1255
_refine_ls_wR_factor_gt 0.1160
_refine_ls_wR_factor_ref 0.1255
_reflns_limit_h_max 14
_reflns_limit_h_min -15
_reflns_limit_k_max 17
_reflns_limit_k_min -18
_reflns_limit_l_max 20
_reflns_limit_l_min 0
_reflns_number_gt 8417
_reflns_number_total 10287
_reflns_threshold_expression I>2.0\s(I)
_oxford_diffrn_Wilson_B_factor 0.00
_oxford_diffrn_Wilson_scale 0.00
_oxford_refine_ls_r_factor_ref 0.0715
_oxford_refine_ls_scale 0.4614(5)
_oxford_reflns_number_all 10259
_oxford_reflns_threshold_expression_ref I>-10.0\s(I)
_oxford_structure_analysis_title 'nr8006 in P-1'
_cod_data_source_file c0dt00190b.txt
_cod_data_source_block NR8006
_cod_depositor_comments
;
The following automatic conversions were performed:

'_symmetry_cell_setting' value 'Triclinic' changed to 'triclinic'
according to /home/saulius/struct/CIF-dictionaries/cif_core.dic
dictionary named 'cif_core.dic' version 2.4.2 from 2011-04-26.

Automatic conversion script
Id: cif_fix_values 1891 2012-01-12 08:04:46Z andrius 
;
_cod_original_sg_symbol_H-M 'P -1 '
_cod_database_code 7026087

loop_
_symmetry_equiv_pos_as_xyz
x,y,z
-x,-y,-z

loop_
_atom_site_label
_atom_site_type_symbol
_atom_site_fract_x
_atom_site_fract_y
_atom_site_fract_z
_atom_site_U_iso_or_equiv
_atom_site_occupancy
_atom_site_adp_type
_atom_site_refinement_flags_posn
Cu1 Cu 0.08908(3) 0.67957(3) 0.68851(2) 0.0175 1.0000 Uani .
P1 P 0.15759(6) 0.71957(5) 0.86051(5) 0.0178 1.0000 Uani .
P2 P 0.05166(6) 0.82101(5) 0.63520(5) 0.0185 1.0000 Uani .
C5 C 0.2976(2) 0.6789(2) 0.9205(2) 0.0205 1.0000 Uani .
C6 C 0.3855(3) 0.6610(2) 0.8682(2) 0.0285 1.0000 Uani .
C7 C 0.4982(3) 0.6377(3) 0.9139(3) 0.0354 1.0000 Uani .
C8 C 0.5226(3) 0.6313(3) 1.0127(3) 0.0377 1.0000 Uani .
C9 C 0.4351(3) 0.6468(3) 1.0640(3) 0.0365 1.0000 Uani .
C10 C 0.3231(3) 0.6711(2) 1.0190(2) 0.0275 1.0000 Uani .
C11 C 0.0399(2) 0.6697(2) 0.91033(19) 0.0193 1.0000 Uani .
C12 C -0.0322(3) 0.5631(2) 0.8536(2) 0.0245 1.0000 Uani .
C13 C -0.1238(3) 0.5193(2) 0.8873(2) 0.0307 1.0000 Uani .
C14 C -0.1443(3) 0.5829(3) 0.9773(3) 0.0330 1.0000 Uani .
C15 C -0.0737(3) 0.6886(3) 1.0335(3) 0.0329 1.0000 Uani .
C16 C 0.0182(3) 0.7320(2) 1.0008(2) 0.0274 1.0000 Uani .
C17 C 0.2010(2) 0.8674(2) 0.92712(19) 0.0181 1.0000 Uani .
C18 C 0.3231(3) 0.9258(2) 0.9941(2) 0.0216 1.0000 Uani .
C19 C 0.3562(3) 1.0392(2) 1.0289(2) 0.0253 1.0000 Uani .
C20 C 0.2689(3) 1.0956(2) 0.9976(2) 0.0266 1.0000 Uani .
C21 C 0.1470(3) 1.0400(2) 0.9325(2) 0.0241 1.0000 Uani .
C22 C 0.1143(2) 0.9271(2) 0.89819(18) 0.0180 1.0000 Uani .
C35 C -0.0126(3) 0.7652(2) 0.49197(19) 0.0216 1.0000 Uani .
C36 C 0.0618(3) 0.7711(3) 0.4294(2) 0.0304 1.0000 Uani .
C37 C 0.0136(3) 0.7138(3) 0.3210(2) 0.0403 1.0000 Uani .
C38 C -0.1072(3) 0.6495(3) 0.2758(2) 0.0384 1.0000 Uani .
C39 C -0.1822(3) 0.6426(3) 0.3365(2) 0.0316 1.0000 Uani .
C40 C -0.1352(3) 0.7007(2) 0.4447(2) 0.0267 1.0000 Uani .
C29 C 0.1917(3) 0.9267(2) 0.66959(19) 0.0204 1.0000 Uani .
C30 C 0.3083(3) 0.9038(2) 0.7037(2) 0.0270 1.0000 Uani .
C31 C 0.4193(3) 0.9804(3) 0.7313(2) 0.0317 1.0000 Uani .
C32 C 0.4140(3) 1.0823(3) 0.7283(3) 0.0362 1.0000 Uani .
C33 C 0.2984(3) 1.1072(3) 0.6964(3) 0.0441 1.0000 Uani .
C34 C 0.1877(3) 1.0302(3) 0.6668(3) 0.0340 1.0000 Uani .
C28 C -0.0617(2) 0.8969(2) 0.6733(2) 0.0199 1.0000 Uani .
C27 C -0.1329(3) 0.9444(2) 0.6103(2) 0.0252 1.0000 Uani .
C26 C -0.2145(3) 1.0053(2) 0.6438(2) 0.0287 1.0000 Uani .
C25 C -0.2298(3) 1.0171(3) 0.7403(2) 0.0304 1.0000 Uani .
C24 C -0.1615(3) 0.9691(2) 0.8040(2) 0.0257 1.0000 Uani .
C23 C -0.0768(2) 0.9119(2) 0.7704(2) 0.0201 1.0000 Uani .
O1 O -0.00616(17) 0.86646(15) 0.83530(13) 0.0196 1.0000 Uani .
C1 C 0.0624(2) 0.5080(2) 0.49340(19) 0.0171 1.0000 Uani .
N1 N 0.1555(2) 0.58547(17) 0.57275(16) 0.0177 1.0000 Uani .
C4 C 0.2694(3) 0.5955(2) 0.5607(2) 0.0242 1.0000 Uani .
C3 C 0.2890(3) 0.5292(2) 0.4717(2) 0.0254 1.0000 Uani .
C2 C 0.1869(3) 0.4536(2) 0.3935(2) 0.0220 1.0000 Uani .
N2 N 0.0723(2) 0.44189(17) 0.40362(16) 0.0176 1.0000 Uani .
B47 B 0.3932(3) 0.3054(3) 0.3035(3) 0.0311 1.0000 Uani .
F48 F 0.4610(2) 0.41189(17) 0.3355(2) 0.0606 1.0000 Uani .
F49 F 0.28621(18) 0.28649(18) 0.22133(15) 0.0429 1.0000 Uani .
F50 F 0.46898(18) 0.23416(15) 0.27407(16) 0.0409 1.0000 Uani .
F51 F 0.3612(3) 0.2935(2) 0.38738(18) 0.0638 1.0000 Uani .
C52 C 0.5861(3) 0.2552(3) 0.6232(3) 0.0367 1.0000 Uani .
C53 C 0.5085(4) 0.3369(3) 0.6437(3) 0.0509 1.0000 Uani .
C54 C 0.5396(5) 0.1670(4) 0.5171(3) 0.0622 1.0000 Uani .
O55 O 0.6804(3) 0.2589(3) 0.6891(2) 0.0665 1.0000 Uani .
H291 H 0.3134 0.8359 0.7072 0.0310 1.0000 Uiso R
H301 H 0.4972 0.9621 0.7513 0.0373 1.0000 Uiso R
H311 H 0.4878 1.1332 0.7464 0.0423 1.0000 Uiso R
H321 H 0.2944 1.1759 0.6951 0.0542 1.0000 Uiso R
H331 H 0.1098 1.0483 0.6455 0.0442 1.0000 Uiso R
H271 H -0.1868 0.6970 0.4852 0.0328 1.0000 Uiso R
H261 H -0.2640 0.5988 0.3056 0.0337 1.0000 Uiso R
H251 H -0.1384 0.6103 0.2037 0.0441 1.0000 Uiso R
H241 H 0.0637 0.7189 0.2801 0.0491 1.0000 Uiso R
H231 H 0.1448 0.8136 0.4603 0.0356 1.0000 Uiso R
H351 H -0.1255 0.9360 0.5455 0.0317 1.0000 Uiso R
H361 H -0.2607 1.0373 0.6005 0.0347 1.0000 Uiso R
H371 H -0.2870 1.0567 0.7616 0.0367 1.0000 Uiso R
H381 H -0.1732 0.9746 0.8671 0.0313 1.0000 Uiso R
H111 H -0.0171 0.5221 0.7939 0.0282 1.0000 Uiso R
H121 H -0.1708 0.4488 0.8490 0.0352 1.0000 Uiso R
H131 H -0.2057 0.5543 1.0005 0.0429 1.0000 Uiso R
H141 H -0.0885 0.7301 1.0934 0.0440 1.0000 Uiso R
H151 H 0.0655 0.8040 1.0385 0.0344 1.0000 Uiso R
H51 H 0.3703 0.6665 0.8028 0.0339 1.0000 Uiso R
H61 H 0.5570 0.6264 0.8787 0.0416 1.0000 Uiso R
H71 H 0.5987 0.6160 1.0444 0.0434 1.0000 Uiso R
H81 H 0.4513 0.6403 1.1294 0.0442 1.0000 Uiso R
H91 H 0.2657 0.6812 1.0538 0.0338 1.0000 Uiso R
H171 H 0.3830 0.8880 1.0153 0.0250 1.0000 Uiso R
H181 H 0.4383 1.0758 1.0733 0.0282 1.0000 Uiso R
H191 H 0.2901 1.1716 1.0213 0.0299 1.0000 Uiso R
H201 H 0.0876 1.0781 0.9124 0.0278 1.0000 Uiso R
H431 H 0.3369 0.6483 0.6142 0.0269 1.0000 Uiso R
H441 H 0.3686 0.5350 0.4654 0.0294 1.0000 Uiso R
H451 H 0.1970 0.4087 0.3337 0.0264 1.0000 Uiso R
H531 H 0.4745 0.3520 0.5822 0.0868 1.0000 Uiso R
H533 H 0.4407 0.3071 0.6608 0.0870 1.0000 Uiso R
H532 H 0.5579 0.4017 0.7000 0.0871 1.0000 Uiso R
H542 H 0.5272 0.1974 0.4639 0.0852 1.0000 Uiso R
H541 H 0.4607 0.1253 0.5098 0.0855 1.0000 Uiso R
H543 H 0.5971 0.1215 0.5104 0.0849 1.0000 Uiso R

loop_
_atom_site_aniso_label
_atom_site_aniso_U_11
_atom_site_aniso_U_22
_atom_site_aniso_U_33
_atom_site_aniso_U_23
_atom_site_aniso_U_13
_atom_site_aniso_U_12
Cu1 0.02123(16) 0.01548(15) 0.01315(14) 0.00238(11) 0.00521(11) 0.00344(11)
P1 0.0211(3) 0.0162(3) 0.0146(3) 0.0044(2) 0.0056(2) 0.0034(2)
P2 0.0215(3) 0.0189(3) 0.0160(3) 0.0065(2) 0.0069(2) 0.0054(2)
C5 0.0214(13) 0.0176(11) 0.0188(11) 0.0052(9) 0.0030(10) 0.0042(10)
C6 0.0295(15) 0.0283(15) 0.0275(14) 0.0083(12) 0.0103(12) 0.0089(12)
C7 0.0274(16) 0.0336(17) 0.0446(18) 0.0115(14) 0.0128(14) 0.0111(13)
C8 0.0282(16) 0.0328(17) 0.0469(19) 0.0164(15) 0.0010(14) 0.0095(13)
C9 0.0405(19) 0.0367(17) 0.0337(16) 0.0203(14) 0.0037(14) 0.0127(14)
C10 0.0315(15) 0.0281(14) 0.0248(13) 0.0126(11) 0.0083(12) 0.0084(12)
C11 0.0216(12) 0.0199(12) 0.0175(11) 0.0074(9) 0.0073(10) 0.0054(10)
C12 0.0292(14) 0.0216(13) 0.0201(12) 0.0062(10) 0.0062(11) 0.0047(11)
C13 0.0324(16) 0.0255(14) 0.0295(14) 0.0113(12) 0.0051(12) -0.0017(12)
C14 0.0321(16) 0.0356(17) 0.0408(17) 0.0231(14) 0.0164(14) 0.0076(13)
C15 0.0442(19) 0.0300(16) 0.0349(16) 0.0132(13) 0.0261(14) 0.0117(14)
C16 0.0364(16) 0.0212(13) 0.0268(14) 0.0079(11) 0.0155(12) 0.0055(12)
C17 0.0227(12) 0.0154(11) 0.0156(10) 0.0031(9) 0.0089(9) 0.0042(9)
C18 0.0216(13) 0.0226(13) 0.0190(11) 0.0062(10) 0.0062(10) 0.0044(10)
C19 0.0238(14) 0.0222(13) 0.0240(13) 0.0056(10) 0.0052(11) -0.0009(11)
C20 0.0324(15) 0.0169(12) 0.0254(13) 0.0031(10) 0.0092(12) 0.0008(11)
C21 0.0296(14) 0.0184(12) 0.0224(12) 0.0052(10) 0.0080(11) 0.0062(11)
C22 0.0205(12) 0.0175(11) 0.0138(10) 0.0028(9) 0.0067(9) 0.0026(9)
C35 0.0281(14) 0.0229(13) 0.0152(11) 0.0078(10) 0.0074(10) 0.0084(11)
C36 0.0316(16) 0.0379(17) 0.0211(13) 0.0100(12) 0.0088(12) 0.0085(13)
C37 0.047(2) 0.053(2) 0.0225(14) 0.0100(14) 0.0172(14) 0.0148(17)
C38 0.048(2) 0.0442(19) 0.0180(13) 0.0046(13) 0.0068(13) 0.0191(16)
C39 0.0333(16) 0.0301(15) 0.0224(13) 0.0054(11) 0.0003(12) 0.0079(13)
C40 0.0308(15) 0.0291(14) 0.0225(13) 0.0120(11) 0.0077(11) 0.0110(12)
C29 0.0234(13) 0.0216(12) 0.0171(11) 0.0068(9) 0.0088(10) 0.0045(10)
C30 0.0252(14) 0.0224(13) 0.0299(14) 0.0087(11) 0.0047(11) 0.0056(11)
C31 0.0248(15) 0.0297(15) 0.0373(16) 0.0119(13) 0.0071(13) 0.0032(12)
C32 0.0318(17) 0.0314(16) 0.0409(18) 0.0139(14) 0.0083(14) -0.0020(13)
C33 0.041(2) 0.0281(17) 0.067(2) 0.0270(17) 0.0135(18) 0.0046(14)
C34 0.0301(16) 0.0302(16) 0.0497(19) 0.0235(15) 0.0141(14) 0.0094(13)
C28 0.0212(12) 0.0198(12) 0.0194(11) 0.0076(9) 0.0072(10) 0.0047(10)
C27 0.0273(14) 0.0285(14) 0.0231(12) 0.0119(11) 0.0089(11) 0.0100(11)
C26 0.0263(14) 0.0303(15) 0.0320(15) 0.0158(12) 0.0061(12) 0.0112(12)
C25 0.0234(14) 0.0329(16) 0.0364(16) 0.0113(13) 0.0116(12) 0.0115(12)
C24 0.0257(14) 0.0257(14) 0.0268(13) 0.0071(11) 0.0134(11) 0.0055(11)
C23 0.0189(12) 0.0186(12) 0.0210(12) 0.0074(10) 0.0047(10) 0.0024(9)
O1 0.0214(9) 0.0195(9) 0.0161(8) 0.0066(7) 0.0038(7) 0.0036(7)
C1 0.0187(12) 0.0164(11) 0.0150(10) 0.0031(9) 0.0065(9) 0.0051(9)
N1 0.0165(10) 0.0158(10) 0.0181(10) 0.0040(8) 0.0047(8) 0.0026(8)
C4 0.0201(13) 0.0233(13) 0.0233(13) 0.0039(10) 0.0056(10) 0.0010(10)
C3 0.0174(13) 0.0302(15) 0.0280(14) 0.0071(11) 0.0112(11) 0.0049(11)
C2 0.0237(13) 0.0257(13) 0.0168(11) 0.0043(10) 0.0104(10) 0.0081(11)
N2 0.0204(11) 0.0164(10) 0.0149(9) 0.0025(8) 0.0081(8) 0.0044(8)
B47 0.0285(17) 0.0279(17) 0.0291(16) 0.0023(13) 0.0063(14) 0.0093(14)
F48 0.0416(13) 0.0251(11) 0.0884(18) -0.0001(11) 0.0075(12) 0.0037(9)
F49 0.0342(11) 0.0521(13) 0.0286(9) 0.0033(9) 0.0006(8) 0.0154(9)
F50 0.0288(10) 0.0299(10) 0.0513(12) 0.0004(9) 0.0091(9) 0.0108(8)
F51 0.0903(19) 0.0835(19) 0.0431(13) 0.0354(13) 0.0318(13) 0.0543(16)
C52 0.0321(17) 0.0361(18) 0.0438(19) 0.0208(15) 0.0099(14) 0.0037(14)
C53 0.066(3) 0.055(2) 0.052(2) 0.032(2) 0.032(2) 0.025(2)
C54 0.069(3) 0.052(3) 0.049(2) 0.012(2) -0.003(2) 0.023(2)
O55 0.0522(18) 0.062(2) 0.0604(19) 0.0125(16) -0.0090(15) 0.0130(15)

loop_
_atom_type_symbol
_atom_type_scat_dispersion_real
_atom_type_scat_dispersion_imag
_atom_type_scat_Cromer_Mann_a1
_atom_type_scat_Cromer_Mann_b1
_atom_type_scat_Cromer_Mann_a2
_atom_type_scat_Cromer_Mann_b2
_atom_type_scat_Cromer_Mann_a3
_atom_type_scat_Cromer_Mann_b3
_atom_type_scat_Cromer_Mann_a4
_atom_type_scat_Cromer_Mann_b4
_atom_type_scat_Cromer_Mann_c
_atom_type_scat_source
C 0.0033 0.0016 2.3100 20.8439 1.0200 10.2075 1.5886 0.5687 0.8650 51.6512 0.2156 'International Tables Vol C 4.2.6.8 and 6.1.1.4'
H 0.0000 0.0000 0.4930 10.5109 0.3229 26.1257 0.1402 3.1424 0.0408 57.7998 0.0030 'International Tables Vol C 4.2.6.8 and 6.1.1.4'
B 0.0013 0.0007 2.0545 23.2185 1.3326 1.0210 1.0979 60.3498 0.7068 0.1403 -0.1932 'International Tables Vol C 4.2.6.8 and 6.1.1.4'
Cu 0.3201 1.2651 13.3380 3.5828 7.1676 0.2470 5.6158 11.3966 1.6735 64.8126 1.1910 'International Tables Vol C 4.2.6.8 and 6.1.1.4'
F 0.0171 0.0103 3.5392 10.2825 2.6412 4.2944 1.5170 0.2615 1.0243 26.1476 0.2776 'International Tables Vol C 4.2.6.8 and 6.1.1.4'
N 0.0061 0.0033 12.2126 0.0057 3.1322 9.8933 2.0125 28.9975 1.1663 0.5826 -11.5290 'International Tables Vol C 4.2.6.8 and 6.1.1.4'
O 0.0106 0.0060 3.0485 13.2771 2.2868 5.7011 1.5463 0.3239 0.8670 32.9089 0.2508 'International Tables Vol C 4.2.6.8 and 6.1.1.4'
P 0.1023 0.0942 6.4345 1.9067 4.1791 27.1570 1.7800 0.5260 1.4908 68.1645 1.1149 'International Tables Vol C 4.2.6.8 and 6.1.1.4'

loop_
_geom_angle_atom_site_label_1
_geom_angle_site_symmetry_1
_geom_angle_atom_site_label_2
_geom_angle_atom_site_label_3
_geom_angle_site_symmetry_3
_geom_angle
_geom_angle_publ_flag
N2 2_566 Cu1 P1 . 119.24(6) yes
N2 2_566 Cu1 P2 . 102.75(6) yes
P1 . Cu1 P2 . 116.30(3) yes
N2 2_566 Cu1 N1 . 80.18(8) yes
P1 . Cu1 N1 . 128.91(6) yes
P2 . Cu1 N1 . 102.14(6) yes
Cu1 . P1 C5 . 120.24(9) yes
Cu1 . P1 C11 . 113.79(9) yes
C5 . P1 C11 . 104.08(12) yes
Cu1 . P1 C17 . 108.78(8) yes
C5 . P1 C17 . 102.52(12) yes
C11 . P1 C17 . 106.08(12) yes
Cu1 . P2 C35 . 107.54(9) yes
Cu1 . P2 C29 . 114.44(9) yes
C35 . P2 C29 . 106.10(12) yes
Cu1 . P2 C28 . 120.35(9) yes
C35 . P2 C28 . 103.14(12) yes
C29 . P2 C28 . 103.93(12) yes
P1 . C5 C6 . 118.6(2) yes
P1 . C5 C10 . 122.3(2) yes
C6 . C5 C10 . 119.0(3) yes
C5 . C6 C7 . 120.9(3) yes
C5 . C6 H51 . 120.2 no
C7 . C6 H51 . 118.9 no
C6 . C7 C8 . 119.2(3) yes
C6 . C7 H61 . 120.5 no
C8 . C7 H61 . 120.3 no
C7 . C8 C9 . 120.2(3) yes
C7 . C8 H71 . 119.8 no
C9 . C8 H71 . 119.9 no
C8 . C9 C10 . 120.6(3) yes
C8 . C9 H81 . 119.6 no
C10 . C9 H81 . 119.7 no
C5 . C10 C9 . 119.9(3) yes
C5 . C10 H91 . 120.2 no
C9 . C10 H91 . 119.9 no
P1 . C11 C12 . 117.4(2) yes
P1 . C11 C16 . 123.6(2) yes
C12 . C11 C16 . 119.0(2) yes
C11 . C12 C13 . 120.6(3) yes
C11 . C12 H111 . 118.6 no
C13 . C12 H111 . 120.8 no
C12 . C13 C14 . 119.5(3) yes
C12 . C13 H121 . 119.7 no
C14 . C13 H121 . 120.7 no
C13 . C14 C15 . 120.2(3) yes
C13 . C14 H131 . 120.2 no
C15 . C14 H131 . 119.6 no
C14 . C15 C16 . 120.4(3) yes
C14 . C15 H141 . 119.3 no
C16 . C15 H141 . 120.4 no
C11 . C16 C15 . 120.3(3) yes
C11 . C16 H151 . 119.2 no
C15 . C16 H151 . 120.4 no
P1 . C17 C18 . 123.3(2) yes
P1 . C17 C22 . 118.15(19) yes
C18 . C17 C22 . 117.8(2) yes
C17 . C18 C19 . 120.7(3) yes
C17 . C18 H171 . 119.7 no
C19 . C18 H171 . 119.6 no
C18 . C19 C20 . 120.1(3) yes
C18 . C19 H181 . 118.8 no
C20 . C19 H181 . 121.1 no
C19 . C20 C21 . 120.3(3) yes
C19 . C20 H191 . 120.6 no
C21 . C20 H191 . 119.1 no
C20 . C21 C22 . 119.4(3) yes
C20 . C21 H201 . 120.4 no
C22 . C21 H201 . 120.2 no
C17 . C22 C21 . 121.6(2) yes
C17 . C22 O1 . 115.8(2) yes
C21 . C22 O1 . 122.6(2) yes
P2 . C35 C36 . 122.2(2) yes
P2 . C35 C40 . 118.1(2) yes
C36 . C35 C40 . 119.0(3) yes
C35 . C36 C37 . 120.2(3) yes
C35 . C36 H231 . 119.9 no
C37 . C36 H231 . 119.9 no
C36 . C37 C38 . 120.0(3) yes
C36 . C37 H241 . 119.4 no
C38 . C37 H241 . 120.5 no
C37 . C38 C39 . 120.6(3) yes
C37 . C38 H251 . 119.7 no
C39 . C38 H251 . 119.7 no
C38 . C39 C40 . 119.7(3) yes
C38 . C39 H261 . 120.3 no
C40 . C39 H261 . 119.9 no
C35 . C40 C39 . 120.5(3) yes
C35 . C40 H271 . 120.1 no
C39 . C40 H271 . 119.4 no
P2 . C29 C30 . 117.9(2) yes
P2 . C29 C34 . 123.5(2) yes
C30 . C29 C34 . 118.6(3) yes
C29 . C30 C31 . 121.2(3) yes
C29 . C30 H291 . 120.2 no
C31 . C30 H291 . 118.6 no
C30 . C31 C32 . 119.6(3) yes
C30 . C31 H301 . 119.8 no
C32 . C31 H301 . 120.6 no
C31 . C32 C33 . 119.9(3) yes
C31 . C32 H311 . 119.7 no
C33 . C32 H311 . 120.4 no
C32 . C33 C34 . 120.6(3) yes
C32 . C33 H321 . 120.2 no
C34 . C33 H321 . 119.2 no
C29 . C34 C33 . 120.1(3) yes
C29 . C34 H331 . 120.2 no
C33 . C34 H331 . 119.7 no
P2 . C28 C27 . 122.8(2) yes
P2 . C28 C23 . 119.49(19) yes
C27 . C28 C23 . 117.7(2) yes
C28 . C27 C26 . 121.1(3) yes
C28 . C27 H351 . 120.0 no
C26 . C27 H351 . 118.8 no
C27 . C26 C25 . 120.0(3) yes
C27 . C26 H361 . 119.7 no
C25 . C26 H361 . 120.2 no
C26 . C25 C24 . 120.0(3) yes
C26 . C25 H371 . 119.5 no
C24 . C25 H371 . 120.4 no
C25 . C24 C23 . 118.9(3) yes
C25 . C24 H381 . 120.5 no
C23 . C24 H381 . 120.6 no
C28 . C23 C24 . 122.2(2) yes
C28 . C23 O1 . 118.9(2) yes
C24 . C23 O1 . 118.9(2) yes
C23 . O1 C22 . 116.42(19) yes
C1 2_566 C1 N1 . 117.1(3) yes
C1 2_566 C1 N2 . 116.8(3) yes
N1 . C1 N2 . 126.1(2) yes
C1 . N1 Cu1 . 111.86(16) yes
C1 . N1 C4 . 116.0(2) yes
Cu1 . N1 C4 . 131.86(18) yes
N1 . C4 C3 . 121.8(2) yes
N1 . C4 H431 . 118.7 no
C3 . C4 H431 . 119.4 no
C4 . C3 C2 . 117.8(2) yes
C4 . C3 H441 . 121.1 no
C2 . C3 H441 . 121.1 no
C3 . C2 N2 . 121.5(2) yes
C3 . C2 H451 . 119.7 no
N2 . C2 H451 . 118.7 no
C1 . N2 C2 . 116.7(2) yes
C1 . N2 Cu1 2_566 113.09(16) yes
C2 . N2 Cu1 2_566 129.47(17) yes
F48 . B47 F49 . 109.2(3) yes
F48 . B47 F50 . 108.7(3) yes
F49 . B47 F50 . 111.0(3) yes
F48 . B47 F51 . 108.2(3) yes
F49 . B47 F51 . 109.7(3) yes
F50 . B47 F51 . 110.1(3) yes
C53 . C52 C54 . 116.5(3) yes
C53 . C52 O55 . 122.0(4) yes
C54 . C52 O55 . 121.5(4) yes
C52 . C53 H531 . 110.0 no
C52 . C53 H533 . 108.6 no
H531 . C53 H533 . 108.0 no
C52 . C53 H532 . 110.0 no
H531 . C53 H532 . 110.3 no
H533 . C53 H532 . 109.9 no
C52 . C54 H542 . 110.4 no
C52 . C54 H541 . 107.5 no
H542 . C54 H541 . 108.7 no
C52 . C54 H543 . 110.3 no
H542 . C54 H543 . 110.3 no
H541 . C54 H543 . 109.6 no

loop_
_geom_bond_atom_site_label_1
_geom_bond_atom_site_label_2
_geom_bond_site_symmetry_2
_geom_bond_distance
_geom_bond_publ_flag
Cu1 N2 2_566 2.070(2) yes
Cu1 P1 . 2.2158(7) yes
Cu1 P2 . 2.2851(7) yes
Cu1 N1 . 2.103(2) yes
P1 C5 . 1.821(3) yes
P1 C11 . 1.819(3) yes
P1 C17 . 1.820(3) yes
P2 C35 . 1.824(3) yes
P2 C29 . 1.821(3) yes
P2 C28 . 1.819(3) yes
C5 C6 . 1.395(4) yes
C5 C10 . 1.393(4) yes
C6 C7 . 1.390(4) yes
C6 H51 . 0.927 no
C7 C8 . 1.389(5) yes
C7 H61 . 0.935 no
C8 C9 . 1.379(5) yes
C8 H71 . 0.939 no
C9 C10 . 1.387(4) yes
C9 H81 . 0.932 no
C10 H91 . 0.916 no
C11 C12 . 1.395(4) yes
C11 C16 . 1.393(4) yes
C12 C13 . 1.392(4) yes
C12 H111 . 0.923 no
C13 C14 . 1.386(4) yes
C13 H121 . 0.923 no
C14 C15 . 1.381(4) yes
C14 H131 . 0.936 no
C15 C16 . 1.384(4) yes
C15 H141 . 0.925 no
C16 H151 . 0.937 no
C17 C18 . 1.405(4) yes
C17 C22 . 1.396(3) yes
C18 C19 . 1.391(4) yes
C18 H171 . 0.936 no
C19 C20 . 1.379(4) yes
C19 H181 . 0.935 no
C20 C21 . 1.389(4) yes
C20 H191 . 0.931 no
C21 C22 . 1.385(4) yes
C21 H201 . 0.931 no
C22 O1 . 1.385(3) yes
C35 C36 . 1.393(4) yes
C35 C40 . 1.395(4) yes
C36 C37 . 1.394(4) yes
C36 H231 . 0.939 no
C37 C38 . 1.379(5) yes
C37 H241 . 0.927 no
C38 C39 . 1.380(5) yes
C38 H251 . 0.929 no
C39 C40 . 1.393(4) yes
C39 H261 . 0.935 no
C40 H271 . 0.933 no
C29 C30 . 1.387(4) yes
C29 C34 . 1.393(4) yes
C30 C31 . 1.390(4) yes
C30 H291 . 0.927 no
C31 C32 . 1.375(4) yes
C31 H301 . 0.939 no
C32 C33 . 1.384(5) yes
C32 H311 . 0.924 no
C33 C34 . 1.385(4) yes
C33 H321 . 0.925 no
C34 H331 . 0.941 no
C28 C27 . 1.398(3) yes
C28 C23 . 1.391(3) yes
C27 C26 . 1.382(4) yes
C27 H351 . 0.920 no
C26 C25 . 1.391(4) yes
C26 H361 . 0.940 no
C25 C24 . 1.393(4) yes
C25 H371 . 0.936 no
C24 C23 . 1.387(4) yes
C24 H381 . 0.924 no
C23 O1 . 1.392(3) yes
C1 C1 2_566 1.474(5) yes
C1 N1 . 1.338(3) yes
C1 N2 . 1.341(3) yes
N1 C4 . 1.343(3) yes
C4 C3 . 1.382(4) yes
C4 H431 . 0.931 no
C3 C2 . 1.373(4) yes
C3 H441 . 0.927 no
C2 N2 . 1.339(3) yes
C2 H451 . 0.915 no
B47 F48 . 1.389(4) yes
B47 F49 . 1.368(4) yes
B47 F50 . 1.397(4) yes
B47 F51 . 1.384(4) yes
C52 C53 . 1.487(5) yes
C52 C54 . 1.487(5) yes
C52 O55 . 1.201(4) yes
C53 H531 . 0.951 no
C53 H533 . 0.945 no
C53 H532 . 0.945 no
C54 H542 . 0.953 no
C54 H541 . 0.952 no
C54 H543 . 0.946 no
